data_7015740
loop_
_publ_author_name
'Zheng, Yong'
'Kong, Xiang-Jian'
'Long, La-Sheng'
'Huang, Rong-Bin'
'Zheng, Lan-Sun'

_publ_section_title
;
 Enantiopure sandwich-type nonanuclear Ln(III)3Mn(III)6 clusters.
;
_journal_issue 16
_journal_name_full 'Dalton transactions (Cambridge, England : 2003)'
_journal_page_first 4035
_journal_page_last 4037
_journal_paper_doi 10.1039/c1dt10044k
_journal_volume 40
_journal_year 2011
_chemical_absolute_configuration rm
_chemical_formula_sum 'C154 H218 Dy6 Mn12 N16 O98'
_chemical_formula_weight 5495.72
_chemical_name_systematic
;
?
;
_space_group_IT_number 18
_symmetry_cell_setting orthorhombic
_symmetry_space_group_name_Hall 'P 2 2ab'
_symmetry_space_group_name_H-M 'P 21 21 2'
_atom_sites_solution_hydrogens geom
_atom_sites_solution_primary direct
_atom_sites_solution_secondary difmap
_audit_creation_method SHELXL-97
_cell_angle_alpha 90.00
_cell_angle_beta 90.00
_cell_angle_gamma 90.00
_cell_formula_units_Z 2
_cell_length_a 28.061(6)
_cell_length_b 28.125(6)
_cell_length_c 14.303(3)
_cell_measurement_temperature 173(2)
_cell_volume 11288(4)
_computing_cell_refinement RAPID
_computing_data_collection R-AXIS-SPIDER
_computing_data_reduction RAPID
_computing_molecular_graphics 'SHELXTL V.5.0 (Sheldrick, 1997)'
_computing_publication_material 'SHELXL-97 (Sheldrick, 1997)'
_computing_structure_refinement 'SHELXL-97 (Sheldrick, 1997)'
_computing_structure_solution 'SHELXS-97 (Sheldrick, 1990)'
_diffrn_ambient_temperature 173(2)
_diffrn_measured_fraction_theta_full 0.997
_diffrn_measured_fraction_theta_max 0.997
_diffrn_measurement_device_type 'Rigaku RAXIS-CS Imaging Plate'
_diffrn_measurement_method \w
_diffrn_radiation_source 'fine-focus sealed tube'
_diffrn_radiation_type MoK\a
_diffrn_radiation_wavelength 0.71073
_diffrn_reflns_av_R_equivalents 0.0657
_diffrn_reflns_av_sigmaI/netI 0.0574
_diffrn_reflns_limit_h_max 36
_diffrn_reflns_limit_h_min -36
_diffrn_reflns_limit_k_max 36
_diffrn_reflns_limit_k_min -36
_diffrn_reflns_limit_l_max 18
_diffrn_reflns_limit_l_min -17
_diffrn_reflns_number 108571
_diffrn_reflns_theta_full 27.48
_diffrn_reflns_theta_max 27.48
_diffrn_reflns_theta_min 3.03
_exptl_absorpt_coefficient_mu 2.694
_exptl_absorpt_correction_T_max 0.4987
_exptl_absorpt_correction_T_min 0.4121
_exptl_absorpt_correction_type analytical
_exptl_absorpt_process_details Tompa_analytical
_exptl_crystal_colour greenblack
_exptl_crystal_density_diffrn 1.617
_exptl_crystal_density_meas ?
_exptl_crystal_density_method 'not measured'
_exptl_crystal_description block
_exptl_crystal_F_000 5468
_exptl_crystal_size_max 0.40
_exptl_crystal_size_mid 0.30
_exptl_crystal_size_min 0.30
_refine_diff_density_max 0.973
_refine_diff_density_min -1.440
_refine_diff_density_rms 0.127
_refine_ls_abs_structure_details 'Flack H D (1983), Acta Cryst. A39, 876-881'
_refine_ls_abs_structure_Flack 0.043(9)
_refine_ls_extinction_method none
_refine_ls_goodness_of_fit_ref 1.065
_refine_ls_hydrogen_treatment constr
_refine_ls_matrix_type full
_refine_ls_number_parameters 1270
_refine_ls_number_reflns 25844
_refine_ls_number_restraints 42
_refine_ls_restrained_S_all 1.066
_refine_ls_R_factor_all 0.0580
_refine_ls_R_factor_gt 0.0495
_refine_ls_shift/su_max 0.002
_refine_ls_shift/su_mean 0.000
_refine_ls_structure_factor_coef Fsqd
_refine_ls_weighting_details 'calc w=1/[\s^2^(Fo^2^)+(0.0576P)^2^+25.9033P] where P=(Fo^2^+2Fc^2^)/3'
_refine_ls_weighting_scheme calc
_refine_ls_wR_factor_gt 0.1243
_refine_ls_wR_factor_ref 0.1291
_reflns_number_gt 22300
_reflns_number_total 25844
_reflns_threshold_expression >2sigma(I)
_cod_data_source_file c1dt10044k.txt
_cod_data_source_block complex1
_cod_depositor_comments
;
The following automatic conversions were performed:

'_exptl_crystal_density_meas' value 'not measured' was changed to '?'
- the value is perceived as not measured.

Automatic conversion script
Id: cif_fix_values 3008 2015-01-20 13:52:24Z robertas 
;
_cod_original_sg_symbol_H-M P2(1)2(1)2
_cod_database_code 7015740
_platon_complex1_details
;
SQUEEZE removed 6 disordered water molecules per formula unit. This valueis
calculated based upon elemental analysis data.
;

loop_
_symmetry_equiv_pos_as_xyz
'x, y, z'
'-x, -y, z'
'-x+1/2, y+1/2, -z'
'x+1/2, -y+1/2, -z'

loop_
_atom_site_label
_atom_site_type_symbol
_atom_site_fract_x
_atom_site_fract_y
_atom_site_fract_z
_atom_site_U_iso_or_equiv
_atom_site_adp_type
_atom_site_occupancy
_atom_site_symmetry_multiplicity
_atom_site_calc_flag
_atom_site_refinement_flags
_atom_site_disorder_assembly
_atom_site_disorder_group
Dy1 Dy 0.244035(11) 0.771701(13) 0.61015(2) 0.02981(8) Uani 1 1 d . . .
Dy2 Dy 0.246745(11) 0.767880(12) 0.88696(2) 0.03027(8) Uani 1 1 d . . .
Dy3 Dy 0.358924(10) 0.723769(11) 0.74234(2) 0.03057(7) Uani 1 1 d . . .
Mn1 Mn 0.21586(4) 0.68767(4) 0.45470(8) 0.0339(2) Uani 1 1 d . . .
Mn2 Mn 0.14781(4) 0.70932(4) 0.94814(8) 0.0344(2) Uani 1 1 d . . .
Mn3 Mn 0.38333(4) 0.61482(4) 0.82252(8) 0.0352(3) Uani 1 1 d . . .
Mn4 Mn 0.21379(4) 0.88327(4) 0.55253(9) 0.0375(3) Uani 1 1 d . . .
Mn5 Mn 0.28921(4) 0.84812(5) 1.04095(8) 0.0388(3) Uani 1 1 d . . .
Mn6 Mn 0.45214(4) 0.78416(5) 0.65799(8) 0.0379(3) Uani 1 1 d . . .
N1 N 0.1799(2) 0.6260(3) 0.4586(5) 0.0417(16) Uani 1 1 d . . .
N2 N 0.1310(2) 0.6398(3) 0.9728(5) 0.0420(16) Uani 1 1 d . . .
N3 N 0.3590(2) 0.5505(2) 0.7925(5) 0.0419(15) Uani 1 1 d . . .
N4 N 0.2510(2) 0.9437(3) 0.5361(5) 0.0484(17) Uani 1 1 d . . .
N5 N 0.3083(2) 0.9171(3) 1.0345(5) 0.0410(16) Uani 1 1 d . . .
N6 N 0.4773(2) 0.8497(3) 0.6825(5) 0.0423(16) Uani 1 1 d . . .
N7 N 0.2447(3) 0.4778(3) 0.7497(7) 0.0610(19) Uani 1 1 d . . .
N8' N 0.0802(11) 0.4990(9) 0.1029(18) 0.077(6) Uani 0.50 1 d PU . .
N8 N 0.4213(10) 0.9991(9) 0.599(2) 0.085(7) Uani 0.50 1 d PU . .
C1 C 0.2454(3) 0.6307(3) 0.2968(5) 0.0374(16) Uani 1 1 d . . .
C2 C 0.2769(3) 0.6276(3) 0.2185(5) 0.0423(19) Uani 1 1 d . . .
H2A H 0.2950 0.6543 0.1988 0.051 Uiso 1 1 calc R . .
C3 C 0.2801(4) 0.5847(3) 0.1724(7) 0.052(2) Uani 1 1 d . . .
H3A H 0.3034 0.5815 0.1247 0.062 Uiso 1 1 calc R . .
C4 C 0.2522(4) 0.5472(4) 0.1912(7) 0.060(3) Uani 1 1 d . . .
H4A H 0.2538 0.5196 0.1532 0.072 Uiso 1 1 calc R . .
C5 C 0.2211(4) 0.5488(3) 0.2657(8) 0.068(3) Uani 1 1 d . . .
H5A H 0.2019 0.5220 0.2801 0.082 Uiso 1 1 calc R . .
C6 C 0.2180(3) 0.5913(3) 0.3218(6) 0.0425(18) Uani 1 1 d . . .
C7 C 0.1857(3) 0.5917(3) 0.4001(7) 0.051(2) Uani 1 1 d . . .
H7A H 0.1670 0.5640 0.4095 0.062 Uiso 1 1 calc R . .
C8 C 0.1432(3) 0.6191(3) 0.5354(6) 0.053(2) Uani 1 1 d . . .
H8A H 0.1139 0.6368 0.5188 0.064 Uiso 1 1 calc R . .
H8B H 0.1348 0.5849 0.5393 0.064 Uiso 1 1 calc R . .
C9 C 0.1602(3) 0.6355(3) 0.6290(6) 0.047(2) Uani 1 1 d . . .
H9A H 0.1927 0.6230 0.6403 0.056 Uiso 1 1 calc R . .
H9B H 0.1390 0.6227 0.6782 0.056 Uiso 1 1 calc R . .
C10 C 0.1609(3) 0.6892(3) 0.6349(5) 0.0382(17) Uani 1 1 d . . .
H10A H 0.1279 0.7005 0.6214 0.046 Uiso 1 1 calc R . .
C11 C 0.1728(2) 0.7048(3) 0.7312(5) 0.0329(16) Uani 1 1 d . . .
C12 C 0.0452(3) 0.6989(3) 0.9367(5) 0.0395(18) Uani 1 1 d . . .
C13 C 0.0012(3) 0.7229(4) 0.9187(6) 0.054(2) Uani 1 1 d . . .
H13A H -0.0008 0.7563 0.9105 0.065 Uiso 1 1 calc R . .
C14 C -0.0403(3) 0.6921(5) 0.9137(7) 0.067(3) Uani 1 1 d . . .
H14A H -0.0701 0.7066 0.9005 0.081 Uiso 1 1 calc R . .
C15 C -0.0400(4) 0.6440(5) 0.9264(8) 0.067(3) Uani 1 1 d . . .
H15A H -0.0684 0.6256 0.9240 0.080 Uiso 1 1 calc R . .
C16 C 0.0025(3) 0.6243(4) 0.9424(8) 0.059(3) Uani 1 1 d . . .
H16A H 0.0038 0.5909 0.9515 0.071 Uiso 1 1 calc R . .
C17 C 0.0464(3) 0.6506(4) 0.9468(6) 0.047(2) Uani 1 1 d . . .
C18 C 0.0889(3) 0.6238(4) 0.9670(6) 0.050(2) Uani 1 1 d . . .
H18A H 0.0850 0.5906 0.9769 0.060 Uiso 1 1 calc R . .
C19 C 0.1709(3) 0.6056(3) 0.9939(8) 0.061(3) Uani 1 1 d . . .
H19A H 0.1587 0.5727 0.9882 0.073 Uiso 1 1 calc R . .
H19B H 0.1814 0.6104 1.0593 0.073 Uiso 1 1 calc R . .
C20 C 0.2131(3) 0.6116(3) 0.9298(6) 0.0435(19) Uani 1 1 d . . .
H20A H 0.2019 0.6138 0.8644 0.052 Uiso 1 1 calc R . .
H20B H 0.2339 0.5833 0.9349 0.052 Uiso 1 1 calc R . .
C21 C 0.2420(2) 0.6561(3) 0.9537(6) 0.0352(16) Uani 1 1 d . . .
H21A H 0.2533 0.6519 1.0195 0.042 Uiso 1 1 calc R . .
C22 C 0.2860(3) 0.6599(3) 0.8938(5) 0.0365(17) Uani 1 1 d . . .
C23 C 0.3910(3) 0.5572(3) 0.9867(6) 0.045(2) Uani 1 1 d . . .
C24 C 0.4037(3) 0.5569(3) 1.0816(6) 0.049(2) Uani 1 1 d . . .
H24A H 0.4245 0.5807 1.1050 0.059 Uiso 1 1 calc R . .
C25 C 0.3858(4) 0.5214(4) 1.1429(7) 0.063(3) Uani 1 1 d . . .
H25A H 0.3921 0.5226 1.2081 0.075 Uiso 1 1 calc R . .
C26 C 0.3588(4) 0.4851(3) 1.1044(7) 0.059(2) Uani 1 1 d . . .
H26A H 0.3489 0.4595 1.1433 0.071 Uiso 1 1 calc R . .
C27 C 0.3464(3) 0.4850(3) 1.0158(6) 0.049(2) Uani 1 1 d . . .
H27A H 0.3257 0.4608 0.9935 0.059 Uiso 1 1 calc R . .
C28 C 0.3636(3) 0.5209(3) 0.9511(6) 0.0378(17) Uani 1 1 d . . .
C29 C 0.3505(3) 0.5178(3) 0.8552(6) 0.0400(17) Uani 1 1 d . . .
H29A H 0.3345 0.4899 0.8352 0.048 Uiso 1 1 calc R . .
C30 C 0.3422(3) 0.5398(3) 0.6982(6) 0.0409(19) Uani 1 1 d . . .
H30A H 0.3267 0.5081 0.6977 0.049 Uiso 1 1 calc R . .
H30B H 0.3696 0.5387 0.6548 0.049 Uiso 1 1 calc R . .
C31 C 0.3067(3) 0.5774(3) 0.6652(6) 0.0396(18) Uani 1 1 d . . .
H31A H 0.2887 0.5651 0.6109 0.048 Uiso 1 1 calc R . .
H31B H 0.2837 0.5843 0.7159 0.048 Uiso 1 1 calc R . .
C32 C 0.3322(3) 0.6230(3) 0.6376(5) 0.0369(17) Uani 1 1 d . . .
H32A H 0.3551 0.6147 0.5866 0.044 Uiso 1 1 calc R . .
C33 C 0.2964(3) 0.6609(3) 0.5962(5) 0.0324(16) Uani 1 1 d . . .
C34 C 0.1470(4) 0.9621(3) 0.5658(6) 0.053(2) Uani 1 1 d . . .
C35 C 0.1003(3) 0.9772(4) 0.5766(6) 0.054(2) Uani 1 1 d . . .
H35A H 0.0759 0.9538 0.5790 0.064 Uiso 1 1 calc R . .
C36 C 0.0879(4) 1.0221(4) 0.5835(7) 0.065(3) Uani 1 1 d . . .
H36A H 0.0553 1.0308 0.5879 0.078 Uiso 1 1 calc R . .
C37 C 0.1240(4) 1.0575(4) 0.5845(6) 0.057(2) Uani 1 1 d . . .
H37A H 0.1162 1.0900 0.5942 0.068 Uiso 1 1 calc R . .
C38 C 0.1686(4) 1.0443(3) 0.5716(6) 0.055(2) Uani 1 1 d . . .
H38A H 0.1924 1.0682 0.5682 0.066 Uiso 1 1 calc R . .
C39 C 0.1823(4) 0.9977(3) 0.5627(6) 0.049(2) Uani 1 1 d . . .
C40 C 0.2313(3) 0.9858(3) 0.5455(6) 0.048(2) Uani 1 1 d . . .
H40A H 0.2524 1.0120 0.5400 0.057 Uiso 1 1 calc R . .
C41 C 0.3023(3) 0.9415(3) 0.5100(7) 0.051(2) Uani 1 1 d . . .
H41A H 0.3169 0.9734 0.5174 0.061 Uiso 1 1 calc R . .
H41B H 0.3053 0.9320 0.4436 0.061 Uiso 1 1 calc R . .
C42 C 0.3281(3) 0.9060(3) 0.5714(6) 0.046(2) Uani 1 1 d . . .
H42A H 0.3628 0.9117 0.5675 0.055 Uiso 1 1 calc R . .
H42B H 0.3181 0.9105 0.6372 0.055 Uiso 1 1 calc R . .
C43 C 0.3173(3) 0.8557(3) 0.5416(6) 0.0372(17) Uani 1 1 d . . .
H43A H 0.3254 0.8531 0.4737 0.045 Uiso 1 1 calc R . .
C44 C 0.3469(3) 0.8207(3) 0.5917(6) 0.0388(18) Uani 1 1 d . . .
C45 C 0.3468(3) 0.8705(4) 1.2033(6) 0.049(2) Uani 1 1 d . . .
C46 C 0.3697(3) 0.8533(4) 1.2842(6) 0.058(2) Uani 1 1 d . . .
H46A H 0.3653 0.8208 1.3006 0.069 Uiso 1 1 calc R . .
C47 C 0.3975(4) 0.8801(5) 1.3392(8) 0.082(4) Uani 1 1 d . . .
H47A H 0.4135 0.8666 1.3914 0.099 Uiso 1 1 calc R . .
C48 C 0.4026(6) 0.9299(6) 1.3172(13) 0.115(5) Uani 1 1 d U . .
H48A H 0.4196 0.9504 1.3581 0.138 Uiso 1 1 calc R . .
C49 C 0.3814(6) 0.9484(6) 1.2321(13) 0.119(5) Uani 1 1 d U . .
H49A H 0.3855 0.9807 1.2144 0.143 Uiso 1 1 calc R . .
C50 C 0.3545(3) 0.9167(3) 1.1766(7) 0.053(2) Uani 1 1 d . . .
C51 C 0.3342(3) 0.9378(4) 1.0956(8) 0.060(3) Uani 1 1 d . . .
H51A H 0.3406 0.9706 1.0859 0.072 Uiso 1 1 calc R . .
C52 C 0.2911(3) 0.9486(3) 0.9566(6) 0.0427(19) Uani 1 1 d . . .
H52A H 0.3141 0.9748 0.9471 0.051 Uiso 1 1 calc R . .
H52B H 0.2600 0.9627 0.9740 0.051 Uiso 1 1 calc R . .
C53 C 0.2855(3) 0.9204(3) 0.8647(6) 0.0450(19) Uani 1 1 d . . .
H53A H 0.2809 0.9433 0.8128 0.054 Uiso 1 1 calc R . .
H53B H 0.3155 0.9029 0.8525 0.054 Uiso 1 1 calc R . .
C54 C 0.2442(3) 0.8853(3) 0.8646(6) 0.0385(17) Uani 1 1 d . . .
H54A H 0.2146 0.9022 0.8842 0.046 Uiso 1 1 calc R . .
C55 C 0.2368(3) 0.8648(3) 0.7680(5) 0.0385(17) Uani 1 1 d . . .
C56 C 0.4991(3) 0.8162(4) 0.4884(6) 0.056(3) Uani 1 1 d . . .
C57 C 0.5116(3) 0.8048(4) 0.3999(7) 0.063(3) Uani 1 1 d . . .
H57A H 0.5105 0.7725 0.3808 0.075 Uiso 1 1 calc R . .
C58 C 0.5264(4) 0.8396(5) 0.3355(6) 0.069(3) Uani 1 1 d . . .
H58A H 0.5349 0.8314 0.2733 0.082 Uiso 1 1 calc R . .
C59 C 0.5280(4) 0.8876(5) 0.3670(9) 0.079(4) Uani 1 1 d . . .
H59A H 0.5370 0.9122 0.3249 0.095 Uiso 1 1 calc R . .
C60 C 0.5171(3) 0.8984(4) 0.4545(7) 0.061(3) Uani 1 1 d . . .
H60A H 0.5188 0.9306 0.4742 0.073 Uiso 1 1 calc R . .
C61 C 0.5025(3) 0.8625(4) 0.5210(6) 0.051(2) Uani 1 1 d . . .
C62 C 0.4938(3) 0.8765(3) 0.6144(7) 0.050(2) Uani 1 1 d . . .
H62A H 0.5007 0.9087 0.6296 0.060 Uiso 1 1 calc R . .
C63 C 0.4720(3) 0.8708(3) 0.7779(6) 0.045(2) Uani 1 1 d . . .
H63A H 0.4804 0.9050 0.7754 0.054 Uiso 1 1 calc R . .
H63B H 0.4946 0.8549 0.8211 0.054 Uiso 1 1 calc R . .
C64 C 0.4221(3) 0.8654(3) 0.8148(6) 0.0429(19) Uani 1 1 d . . .
H64A H 0.4178 0.8866 0.8694 0.051 Uiso 1 1 calc R . .
H64B H 0.3992 0.8753 0.7660 0.051 Uiso 1 1 calc R . .
C65 C 0.4118(3) 0.8151(3) 0.8433(5) 0.0389(17) Uani 1 1 d . . .
H65A H 0.4360 0.8059 0.8913 0.047 Uiso 1 1 calc R . .
C66 C 0.3633(3) 0.8110(3) 0.8888(5) 0.0344(15) Uani 1 1 d . . .
C67 C 0.2808(7) 0.7626(6) 0.3951(12) 0.128(6) Uani 1 1 d U . .
H67A H 0.2763 0.7451 0.3365 0.192 Uiso 1 1 calc R . .
H67B H 0.3137 0.7582 0.4169 0.192 Uiso 1 1 calc R . .
H67C H 0.2748 0.7965 0.3845 0.192 Uiso 1 1 calc R . .
C68 C 0.1351(4) 0.8087(4) 0.8964(10) 0.085(4) Uani 1 1 d . . .
H68A H 0.1037 0.8012 0.9224 0.127 Uiso 1 1 calc R . .
H68B H 0.1330 0.8099 0.8280 0.127 Uiso 1 1 calc R . .
H68C H 0.1457 0.8396 0.9201 0.127 Uiso 1 1 calc R . .
C69 C 0.4219(4) 0.6953(4) 0.9311(6) 0.057(3) Uani 1 1 d . . .
H69A H 0.4380 0.6687 0.9620 0.085 Uiso 1 1 calc R . .
H69B H 0.3968 0.7077 0.9721 0.085 Uiso 1 1 calc R . .
H69C H 0.4450 0.7206 0.9181 0.085 Uiso 1 1 calc R . .
C70 C 0.1369(3) 0.8214(3) 0.6153(8) 0.053(2) Uani 1 1 d . . .
H70A H 0.1170 0.8467 0.5889 0.079 Uiso 1 1 calc R . .
H70B H 0.1397 0.8259 0.6830 0.079 Uiso 1 1 calc R . .
H70C H 0.1223 0.7905 0.6024 0.079 Uiso 1 1 calc R . .
C71 C 0.3012(3) 0.7465(4) 1.0874(6) 0.053(2) Uani 1 1 d . . .
H71A H 0.3094 0.7591 1.1492 0.080 Uiso 1 1 calc R . .
H71B H 0.3304 0.7390 1.0530 0.080 Uiso 1 1 calc R . .
H71C H 0.2820 0.7176 1.0947 0.080 Uiso 1 1 calc R . .
C72 C 0.4096(4) 0.7106(5) 0.5376(8) 0.077(4) Uani 1 1 d . . .
H72A H 0.4390 0.7143 0.5012 0.116 Uiso 1 1 calc R . .
H72B H 0.3843 0.7299 0.5095 0.116 Uiso 1 1 calc R . .
H72C H 0.4000 0.6771 0.5378 0.116 Uiso 1 1 calc R . .
C73 C 0.1180(4) 0.7467(5) 0.4162(8) 0.082(4) Uani 1 1 d . . .
H73A H 0.0913 0.7497 0.3724 0.123 Uiso 1 1 calc R . .
H73B H 0.1349 0.7771 0.4204 0.123 Uiso 1 1 calc R . .
H73C H 0.1058 0.7379 0.4780 0.123 Uiso 1 1 calc R . .
C74 C 0.1797(3) 0.7239(4) 1.1650(6) 0.063(3) Uani 1 1 d . . .
H74A H 0.1665 0.7304 1.2271 0.095 Uiso 1 1 calc R . .
H74B H 0.2025 0.7489 1.1484 0.095 Uiso 1 1 calc R . .
H74C H 0.1960 0.6931 1.1657 0.095 Uiso 1 1 calc R . .
C75 C 0.1802(8) 0.8518(8) 1.1264(16) 0.159(8) Uani 1 1 d U . .
H75A H 0.1567 0.8731 1.1551 0.238 Uiso 1 1 calc R . .
H75B H 0.1874 0.8256 1.1694 0.238 Uiso 1 1 calc R . .
H75C H 0.1673 0.8389 1.0680 0.238 Uiso 1 1 calc R . .
C76 C 0.5360(3) 0.7461(3) 0.7961(6) 0.047(2) Uani 1 1 d . . .
C77 C 0.5492(4) 0.7005(4) 0.8519(7) 0.064(3) Uani 1 1 d . . .
H77A H 0.5302 0.6737 0.8288 0.096 Uiso 1 1 calc R . .
H77B H 0.5424 0.7055 0.9184 0.096 Uiso 1 1 calc R . .
H77C H 0.5831 0.6936 0.8436 0.096 Uiso 1 1 calc R . .
O1 O 0.24294(19) 0.67172(19) 0.3412(4) 0.0406(12) Uani 1 1 d . . .
O2 O 0.19149(17) 0.71166(19) 0.5703(3) 0.0322(11) Uani 1 1 d . . .
O3 O 0.20838(15) 0.73428(17) 0.7440(4) 0.0358(10) Uani 1 1 d . . .
O4 O 0.14795(19) 0.6916(2) 0.7984(3) 0.0400(12) Uani 1 1 d . . .
O5 O 0.08340(17) 0.7257(2) 0.9405(4) 0.0452(13) Uani 1 1 d . . .
O6 O 0.21540(16) 0.69966(17) 0.9520(3) 0.0308(10) Uani 1 1 d . . .
O7 O 0.29381(18) 0.6993(2) 0.8505(4) 0.0347(12) Uani 1 1 d . . .
O8 O 0.31355(18) 0.62522(19) 0.8955(4) 0.0410(13) Uani 1 1 d . . .
O9 O 0.40863(19) 0.5921(2) 0.9342(4) 0.0426(13) Uani 1 1 d . . .
O10 O 0.35895(17) 0.64327(17) 0.7112(3) 0.0321(10) Uani 1 1 d . . .
O11 O 0.29571(18) 0.70101(19) 0.6380(3) 0.0337(12) Uani 1 1 d . . .
O12 O 0.2727(2) 0.6485(2) 0.5300(4) 0.0438(13) Uani 1 1 d . . .
O13 O 0.1560(2) 0.9158(2) 0.5547(5) 0.0570(16) Uani 1 1 d . . .
O14 O 0.26866(17) 0.8439(2) 0.5511(4) 0.0367(12) Uani 1 1 d . . .
O15 O 0.32702(17) 0.78761(19) 0.6395(4) 0.0341(12) Uani 1 1 d . . .
O16 O 0.39239(18) 0.8255(2) 0.5855(4) 0.0439(14) Uani 1 1 d . . .
O17 O 0.3197(3) 0.8415(2) 1.1563(4) 0.0596(18) Uani 1 1 d . . .
O18 O 0.25284(17) 0.84692(16) 0.9280(3) 0.0290(10) Uani 1 1 d . . .
O19 O 0.24225(15) 0.82036(16) 0.7548(4) 0.0342(10) Uani 1 1 d . . .
O20 O 0.2253(2) 0.8941(2) 0.7065(4) 0.0435(13) Uani 1 1 d . . .
O21 O 0.48721(19) 0.7799(2) 0.5468(4) 0.0503(14) Uani 1 1 d . . .
O22 O 0.41513(16) 0.78183(18) 0.7694(3) 0.0345(11) Uani 1 1 d . . .
O23 O 0.33187(16) 0.7819(2) 0.8532(3) 0.0326(11) Uani 1 1 d . . .
O24 O 0.35577(18) 0.8362(2) 0.9603(4) 0.0410(12) Uani 1 1 d . . .
O25 O 0.25091(18) 0.74635(18) 0.4589(3) 0.0362(11) Uani 1 1 d . . .
O26 O 0.16778(16) 0.77361(18) 0.9229(3) 0.0327(10) Uani 1 1 d . . .
O27 O 0.40163(18) 0.67965(19) 0.8470(4) 0.0386(12) Uani 1 1 d . . .
O28 O 0.18307(17) 0.82322(19) 0.5740(3) 0.0349(11) Uani 1 1 d . . .
O29 O 0.41778(17) 0.7261(2) 0.6321(4) 0.0395(12) Uani 1 1 d . . .
O30 O 0.27471(19) 0.7809(2) 1.0372(3) 0.0418(13) Uani 1 1 d . . .
O31 O 0.1482(2) 0.7127(2) 0.3854(4) 0.0487(14) Uani 1 1 d . . .
O32 O 0.1436(2) 0.7229(3) 1.1006(4) 0.0558(15) Uani 1 1 d . . .
O33 O 0.4511(2) 0.5956(2) 0.7483(6) 0.0660(17) Uani 1 1 d . . .
O34 O 0.2095(3) 0.8807(3) 0.3974(5) 0.079(2) Uani 1 1 d . . .
O35 O 0.2229(2) 0.8778(3) 1.1070(5) 0.0600(17) Uani 1 1 d U . .
O36 O 0.50785(19) 0.7412(2) 0.7303(4) 0.0540(16) Uani 1 1 d . . .
O37 O 0.5573(2) 0.7828(2) 0.8152(5) 0.0576(16) Uani 1 1 d . . .
O38 O 0.2392(3) 0.4981(3) 0.8232(5) 0.068(2) Uani 1 1 d . . .
O39 O 0.2680(3) 0.4374(2) 0.7462(6) 0.076(2) Uani 1 1 d . . .
O40 O 0.2273(4) 0.4946(3) 0.6774(6) 0.089(3) Uani 1 1 d . . .
O41' O 0.0808(8) 0.5027(5) 0.0143(19) 0.227(10) Uani 1 1 d . . .
O41 O 0.4594(10) 0.9945(8) 0.653(3) 0.24(2) Uani 0.50 1 d P . .
O42 O 0.3930(15) 0.9941(8) 0.664(2) 0.187(17) Uani 0.50 1 d P . .
O42' O 0.0460(11) 0.4883(11) 0.118(3) 0.185(15) Uani 0.50 1 d P . .
O43 O 0.4041(8) 1.0057(7) 0.533(3) 0.193(18) Uani 0.50 1 d P . .
O43' O 0.1157(8) 0.5025(9) 0.1301(18) 0.122(9) Uani 0.50 1 d P . .

loop_
_atom_site_aniso_label
_atom_site_aniso_U_11
_atom_site_aniso_U_22
_atom_site_aniso_U_33
_atom_site_aniso_U_23
_atom_site_aniso_U_13
_atom_site_aniso_U_12
Dy1 0.02426(15) 0.03980(19) 0.02537(15) 0.00145(14) -0.00072(12) -0.00194(14)
Dy2 0.02542(15) 0.04003(19) 0.02538(15) 0.00256(13) 0.00259(13) 0.00395(15)
Dy3 0.02365(13) 0.04069(16) 0.02737(15) -0.00160(15) -0.00009(13) 0.00139(12)
Mn1 0.0315(5) 0.0448(6) 0.0253(5) -0.0023(5) 0.0007(4) -0.0066(5)
Mn2 0.0240(5) 0.0475(6) 0.0316(6) 0.0045(5) 0.0051(4) 0.0031(5)
Mn3 0.0270(5) 0.0401(6) 0.0383(6) -0.0008(5) -0.0038(5) 0.0057(5)
Mn4 0.0341(6) 0.0425(6) 0.0360(6) 0.0090(5) -0.0065(5) -0.0033(5)
Mn5 0.0411(6) 0.0501(7) 0.0251(6) -0.0012(5) 0.0026(5) 0.0000(6)
Mn6 0.0232(5) 0.0559(7) 0.0346(6) -0.0040(5) 0.0028(4) -0.0039(5)
N1 0.041(4) 0.051(4) 0.033(3) -0.013(3) 0.003(3) -0.009(3)
N2 0.035(4) 0.050(4) 0.040(4) 0.003(3) 0.006(3) -0.001(3)
N3 0.033(3) 0.050(4) 0.043(4) 0.001(3) -0.003(3) 0.000(3)
N4 0.037(4) 0.056(4) 0.052(4) 0.022(3) -0.007(3) -0.003(3)
N5 0.034(3) 0.054(4) 0.035(4) -0.009(3) 0.004(3) -0.005(3)
N6 0.029(3) 0.063(5) 0.035(4) 0.003(3) 0.001(3) -0.005(3)
N7 0.059(4) 0.060(5) 0.064(5) -0.001(5) -0.003(5) -0.004(4)
N8' 0.076(6) 0.077(6) 0.077(6) 0.0000(10) 0.0002(10) -0.0001(10)
N8 0.085(7) 0.085(7) 0.086(7) 0.0000(10) 0.0002(10) -0.0002(10)
C1 0.039(4) 0.037(4) 0.036(4) -0.005(3) -0.005(3) 0.007(3)
C2 0.052(5) 0.054(5) 0.021(3) 0.007(3) 0.002(3) 0.011(4)
C3 0.062(6) 0.043(5) 0.050(5) -0.010(4) 0.003(5) 0.013(4)
C4 0.077(7) 0.060(6) 0.043(5) -0.011(4) 0.011(5) -0.007(5)
C5 0.075(6) 0.049(5) 0.081(8) -0.041(5) 0.015(6) -0.006(5)
C6 0.043(4) 0.042(4) 0.042(4) -0.006(4) 0.006(4) 0.000(4)
C7 0.036(4) 0.063(6) 0.055(6) -0.006(5) 0.011(4) -0.007(4)
C8 0.049(5) 0.058(5) 0.052(5) 0.004(4) -0.001(4) -0.024(5)
C9 0.046(5) 0.058(5) 0.036(4) 0.006(4) -0.005(4) -0.021(4)
C10 0.040(4) 0.055(5) 0.019(3) 0.004(3) 0.000(3) -0.008(4)
C11 0.026(3) 0.039(4) 0.034(4) -0.004(3) 0.012(3) -0.004(3)
C12 0.028(4) 0.063(5) 0.028(4) 0.004(4) 0.005(3) 0.001(4)
C13 0.035(4) 0.089(7) 0.039(4) -0.006(5) 0.000(3) 0.002(5)
C14 0.033(5) 0.110(10) 0.058(6) -0.017(6) -0.002(4) 0.002(5)
C15 0.046(5) 0.090(8) 0.065(7) -0.019(6) 0.003(5) -0.006(5)
C16 0.028(4) 0.078(7) 0.073(7) -0.010(6) 0.002(4) -0.014(4)
C17 0.040(4) 0.076(6) 0.027(4) -0.007(4) 0.000(3) -0.017(4)
C18 0.033(4) 0.064(6) 0.052(5) -0.010(4) 0.015(4) -0.009(4)
C19 0.046(5) 0.049(5) 0.088(8) 0.024(5) 0.022(5) 0.002(4)
C20 0.044(4) 0.039(4) 0.047(5) 0.005(4) 0.006(4) 0.000(4)
C21 0.024(3) 0.042(4) 0.039(4) 0.009(3) 0.001(3) 0.005(3)
C22 0.034(4) 0.049(5) 0.027(4) 0.000(3) -0.008(3) -0.007(4)
C23 0.037(4) 0.046(5) 0.052(5) -0.002(4) -0.005(4) 0.014(4)
C24 0.050(5) 0.057(5) 0.040(5) 0.013(4) -0.005(4) 0.001(4)
C25 0.064(6) 0.076(7) 0.048(6) 0.013(5) 0.004(5) 0.019(5)
C26 0.064(6) 0.055(6) 0.058(6) 0.012(5) -0.005(5) -0.004(5)
C27 0.049(5) 0.052(5) 0.046(5) 0.013(4) 0.001(4) 0.000(4)
C28 0.026(3) 0.038(4) 0.050(5) 0.004(3) -0.005(3) 0.002(3)
C29 0.034(4) 0.046(4) 0.039(4) 0.004(3) -0.002(3) 0.005(3)
C30 0.050(5) 0.038(4) 0.035(4) -0.005(3) -0.001(3) 0.007(4)
C31 0.047(4) 0.033(4) 0.038(4) -0.014(3) -0.011(4) -0.001(3)
C32 0.040(4) 0.047(4) 0.024(4) -0.008(3) -0.003(3) -0.001(4)
C33 0.032(4) 0.037(4) 0.029(4) 0.000(3) 0.006(3) -0.002(3)
C34 0.070(6) 0.051(5) 0.038(5) 0.007(4) -0.012(4) 0.006(5)
C35 0.047(5) 0.071(6) 0.043(5) 0.009(4) -0.004(4) 0.006(5)
C36 0.076(7) 0.073(7) 0.046(6) 0.009(5) 0.007(5) 0.026(6)
C37 0.076(7) 0.053(5) 0.043(5) -0.005(4) -0.004(5) 0.001(5)
C38 0.079(7) 0.054(6) 0.031(5) 0.006(4) -0.006(4) -0.001(5)
C39 0.066(6) 0.060(5) 0.022(4) 0.002(4) -0.002(4) 0.006(5)
C40 0.055(5) 0.051(5) 0.038(4) 0.003(4) -0.011(4) -0.004(4)
C41 0.046(5) 0.047(5) 0.060(6) 0.018(4) -0.005(4) -0.008(4)
C42 0.044(4) 0.063(5) 0.030(4) 0.007(4) -0.002(3) -0.021(4)
C43 0.028(4) 0.047(4) 0.036(4) 0.003(3) -0.007(3) -0.014(3)
C44 0.026(4) 0.053(5) 0.038(4) -0.014(4) -0.001(3) -0.005(3)
C45 0.024(4) 0.087(7) 0.036(4) -0.006(4) 0.003(3) 0.011(4)
C46 0.043(5) 0.093(7) 0.037(5) 0.012(5) 0.002(4) -0.004(5)
C47 0.042(5) 0.144(12) 0.061(7) 0.012(7) -0.025(5) -0.019(6)
C48 0.115(5) 0.115(5) 0.115(5) 0.0002(10) -0.0005(10) -0.0001(10)
C49 0.119(5) 0.119(5) 0.119(5) 0.0001(10) -0.0006(10) -0.0002(10)
C50 0.036(4) 0.063(6) 0.059(6) 0.007(4) -0.010(4) -0.006(4)
C51 0.046(5) 0.064(6) 0.070(7) -0.019(5) 0.002(5) -0.006(5)
C52 0.048(5) 0.040(4) 0.040(4) -0.004(4) -0.002(4) 0.004(4)
C53 0.050(5) 0.052(5) 0.034(4) -0.002(3) 0.012(4) -0.002(4)
C54 0.038(4) 0.030(4) 0.047(4) 0.007(3) -0.001(3) 0.008(3)
C55 0.042(4) 0.043(4) 0.030(4) 0.005(3) 0.008(3) -0.004(3)
C56 0.029(4) 0.099(8) 0.042(5) 0.010(5) -0.001(4) -0.006(5)
C57 0.046(5) 0.086(7) 0.056(6) -0.001(5) -0.003(4) -0.013(5)
C58 0.069(6) 0.120(10) 0.017(4) 0.025(5) 0.000(4) -0.002(6)
C59 0.068(7) 0.098(9) 0.071(8) 0.037(7) -0.004(6) -0.014(7)
C60 0.051(6) 0.075(7) 0.056(6) 0.024(5) 0.000(5) -0.014(5)
C61 0.028(4) 0.074(6) 0.049(5) 0.011(5) -0.009(4) -0.005(4)
C62 0.029(4) 0.063(6) 0.059(6) 0.004(5) -0.003(4) -0.002(4)
C63 0.035(4) 0.058(5) 0.042(5) 0.000(4) 0.004(3) -0.013(4)
C64 0.035(4) 0.044(5) 0.049(5) 0.000(4) 0.011(4) -0.003(3)
C65 0.034(4) 0.057(5) 0.026(4) -0.007(3) -0.006(3) -0.006(4)
C66 0.032(4) 0.039(4) 0.032(4) 0.001(3) 0.004(3) 0.002(3)
C67 0.133(7) 0.128(7) 0.125(7) -0.012(5) 0.008(5) -0.023(5)
C68 0.037(5) 0.090(8) 0.127(11) 0.050(8) 0.020(6) 0.017(5)
C69 0.073(6) 0.065(6) 0.031(5) -0.009(4) -0.021(4) 0.004(5)
C70 0.028(4) 0.056(5) 0.074(6) 0.011(5) 0.007(4) -0.001(4)
C71 0.051(5) 0.068(6) 0.040(5) 0.008(4) -0.009(4) -0.002(4)
C72 0.063(7) 0.106(10) 0.063(7) -0.044(7) -0.005(5) -0.017(6)
C73 0.073(7) 0.120(10) 0.054(6) -0.015(6) -0.014(5) 0.043(7)
C74 0.054(5) 0.101(8) 0.035(5) 0.005(5) 0.005(4) -0.003(6)
C75 0.158(9) 0.156(9) 0.163(9) -0.010(5) 0.013(5) -0.009(5)
C76 0.035(4) 0.060(5) 0.045(5) -0.006(4) 0.003(4) -0.005(4)
C77 0.090(8) 0.061(6) 0.041(5) 0.013(4) -0.010(5) -0.003(6)
O1 0.045(3) 0.047(3) 0.030(3) -0.002(2) 0.007(2) -0.006(3)
O2 0.029(2) 0.049(3) 0.018(2) -0.003(2) 0.0036(18) -0.004(2)
O3 0.024(2) 0.051(3) 0.032(2) -0.001(3) 0.003(2) -0.005(2)
O4 0.037(3) 0.058(3) 0.025(2) 0.007(2) 0.005(2) -0.013(3)
O5 0.028(3) 0.065(4) 0.042(3) 0.006(3) 0.000(2) 0.007(3)
O6 0.026(2) 0.033(3) 0.033(3) 0.002(2) 0.001(2) 0.004(2)
O7 0.028(3) 0.044(3) 0.032(3) -0.003(2) 0.003(2) -0.003(2)
O8 0.028(3) 0.043(3) 0.053(3) 0.007(3) 0.006(2) 0.006(2)
O9 0.041(3) 0.049(3) 0.038(3) 0.009(3) -0.013(2) -0.006(3)
O10 0.031(2) 0.034(3) 0.031(2) -0.0060(19) -0.005(2) 0.004(2)
O11 0.033(3) 0.040(3) 0.028(3) -0.005(2) -0.006(2) 0.011(2)
O12 0.042(3) 0.048(3) 0.042(3) -0.004(3) -0.009(3) -0.002(3)
O13 0.052(4) 0.050(4) 0.069(4) 0.006(3) -0.015(3) 0.014(3)
O14 0.026(2) 0.048(3) 0.037(3) 0.003(2) 0.002(2) -0.005(2)
O15 0.028(2) 0.042(3) 0.033(3) 0.003(2) -0.003(2) -0.005(2)
O16 0.025(3) 0.067(4) 0.040(3) 0.008(3) -0.004(2) -0.016(3)
O17 0.096(5) 0.058(4) 0.025(3) 0.000(3) -0.013(3) -0.025(4)
O18 0.033(3) 0.028(2) 0.026(2) 0.0017(18) 0.000(2) 0.000(2)
O19 0.032(2) 0.039(2) 0.031(2) 0.003(2) 0.000(2) 0.0051(19)
O20 0.046(3) 0.054(3) 0.031(3) 0.002(2) -0.005(2) 0.000(3)
O21 0.038(3) 0.083(4) 0.030(3) 0.003(3) 0.005(2) -0.007(3)
O22 0.031(2) 0.048(3) 0.024(2) -0.006(2) 0.0046(19) 0.002(2)
O23 0.026(2) 0.046(3) 0.026(2) -0.004(2) -0.0003(19) 0.000(2)
O24 0.029(3) 0.054(3) 0.040(3) -0.011(2) 0.000(2) -0.003(2)
O25 0.033(3) 0.047(3) 0.029(2) 0.006(2) 0.006(2) -0.010(2)
O26 0.025(2) 0.038(3) 0.035(3) 0.004(2) 0.0055(19) 0.006(2)
O27 0.036(3) 0.046(3) 0.034(3) 0.003(2) -0.005(2) 0.006(2)
O28 0.026(2) 0.048(3) 0.031(3) 0.012(2) -0.001(2) -0.003(2)
O29 0.028(2) 0.053(3) 0.038(3) -0.008(3) 0.005(2) -0.004(2)
O30 0.041(3) 0.064(4) 0.021(2) 0.012(2) 0.001(2) 0.006(3)
O31 0.037(3) 0.062(4) 0.047(3) -0.010(3) -0.011(3) 0.008(3)
O32 0.041(3) 0.086(4) 0.040(3) -0.004(3) 0.011(3) 0.006(3)
O33 0.042(3) 0.072(4) 0.084(5) 0.005(4) 0.011(4) 0.023(3)
O34 0.119(7) 0.086(5) 0.032(3) 0.021(4) -0.025(4) -0.004(5)
O35 0.055(3) 0.068(3) 0.057(3) -0.017(3) 0.013(3) -0.009(3)
O36 0.033(3) 0.074(4) 0.055(4) 0.007(3) 0.002(3) 0.006(3)
O37 0.050(3) 0.065(4) 0.059(4) -0.006(3) -0.017(3) -0.006(3)
O38 0.078(5) 0.065(4) 0.062(4) -0.025(4) 0.016(4) -0.002(4)
O39 0.097(5) 0.064(4) 0.068(5) 0.016(4) 0.034(5) 0.009(4)
O40 0.109(7) 0.079(6) 0.080(6) 0.007(5) -0.040(5) -0.010(5)
O41' 0.23(2) 0.080(9) 0.37(3) 0.036(14) 0.05(2) 0.017(11)
O41 0.111(19) 0.055(12) 0.54(7) -0.03(2) -0.06(3) 0.031(13)
O42 0.34(5) 0.061(12) 0.16(2) -0.006(14) -0.14(3) -0.06(2)
O42' 0.10(2) 0.17(3) 0.29(5) 0.02(3) 0.00(2) -0.028(19)
O43 0.118(18) 0.060(11) 0.40(5) 0.061(19) -0.19(3) -0.031(11)
O43' 0.082(14) 0.137(18) 0.15(2) -0.057(16) 0.050(14) -0.037(13)

loop_
_atom_type_symbol
_atom_type_description
_atom_type_scat_dispersion_real
_atom_type_scat_dispersion_imag
_atom_type_scat_source
C C 0.0033 0.0016 'International Tables Vol C Tables 4.2.6.8 and 6.1.1.4'
H H 0.0000 0.0000 'International Tables Vol C Tables 4.2.6.8 and 6.1.1.4'
N N 0.0061 0.0033 'International Tables Vol C Tables 4.2.6.8 and 6.1.1.4'
O O 0.0106 0.0060 'International Tables Vol C Tables 4.2.6.8 and 6.1.1.4'
Mn Mn 0.3368 0.7283 'International Tables Vol C Tables 4.2.6.8 and 6.1.1.4'
Dy Dy -0.1892 4.4098 'International Tables Vol C Tables 4.2.6.8 and 6.1.1.4'

loop_
_geom_angle_atom_site_label_1
_geom_angle_atom_site_label_2
_geom_angle_atom_site_label_3
_geom_angle
_geom_angle_site_symmetry_1
_geom_angle_site_symmetry_3
_geom_angle_publ_flag
O25 Dy1 O28 92.66(19) . . ?
O25 Dy1 O14 84.42(19) . . ?
O28 Dy1 O14 65.53(17) . . ?
O25 Dy1 O2 65.99(16) . . ?
O28 Dy1 O2 86.01(18) . . ?
O14 Dy1 O2 138.07(18) . . ?
O25 Dy1 O3 130.73(17) . . ?
O28 Dy1 O3 98.36(16) . . ?
O14 Dy1 O3 143.37(18) . . ?
O2 Dy1 O3 67.11(16) . . ?
O25 Dy1 O15 98.11(18) . . ?
O28 Dy1 O15 129.88(18) . . ?
O14 Dy1 O15 67.06(18) . . ?
O2 Dy1 O15 142.66(18) . . ?
O3 Dy1 O15 110.20(16) . . ?
O25 Dy1 O19 164.34(17) . . ?
O28 Dy1 O19 79.93(17) . . ?
O14 Dy1 O19 79.95(18) . . ?
O2 Dy1 O19 126.53(16) . . ?
O3 Dy1 O19 64.46(16) . . ?
O15 Dy1 O19 76.80(16) . . ?
O25 Dy1 O11 81.57(17) . . ?
O28 Dy1 O11 166.10(18) . . ?
O14 Dy1 O11 125.93(18) . . ?
O2 Dy1 O11 80.09(18) . . ?
O3 Dy1 O11 76.44(17) . . ?
O15 Dy1 O11 63.76(18) . . ?
O19 Dy1 O11 108.56(15) . . ?
O25 Dy1 Mn1 33.83(12) . . ?
O28 Dy1 Mn1 96.89(13) . . ?
O14 Dy1 Mn1 116.78(14) . . ?
O2 Dy1 Mn1 33.75(11) . . ?
O3 Dy1 Mn1 97.00(12) . . ?
O15 Dy1 Mn1 118.45(13) . . ?
O19 Dy1 Mn1 160.17(11) . . ?
O11 Dy1 Mn1 71.32(12) . . ?
O25 Dy1 Mn4 94.62(13) . . ?
O28 Dy1 Mn4 33.63(13) . . ?
O14 Dy1 Mn4 33.02(13) . . ?
O2 Dy1 Mn4 117.47(13) . . ?
O3 Dy1 Mn4 120.02(11) . . ?
O15 Dy1 Mn4 96.52(13) . . ?
O19 Dy1 Mn4 71.57(11) . . ?
O11 Dy1 Mn4 158.87(13) . . ?
Mn1 Dy1 Mn4 116.02(3) . . ?
O25 Dy1 Dy2 159.36(13) . . ?
O28 Dy1 Dy2 104.83(13) . . ?
O14 Dy1 Dy2 112.59(14) . . ?
O2 Dy1 Dy2 103.81(11) . . ?
O3 Dy1 Dy2 36.86(11) . . ?
O15 Dy1 Dy2 79.19(12) . . ?
O19 Dy1 Dy2 35.10(11) . . ?
O11 Dy1 Dy2 78.90(11) . . ?
Mn1 Dy1 Dy2 130.60(2) . . ?
Mn4 Dy1 Dy2 106.01(2) . . ?
O25 Dy1 Dy3 106.03(13) . . ?
O28 Dy1 Dy3 157.52(13) . . ?
O14 Dy1 Dy3 103.30(12) . . ?
O2 Dy1 Dy3 112.75(13) . . ?
O3 Dy1 Dy3 79.06(11) . . ?
O15 Dy1 Dy3 36.44(12) . . ?
O19 Dy1 Dy3 78.85(10) . . ?
O11 Dy1 Dy3 35.05(12) . . ?
Mn1 Dy1 Dy3 105.59(2) . . ?
Mn4 Dy1 Dy3 129.78(2) . . ?
Dy2 Dy1 Dy3 59.973(10) . . ?
O26 Dy2 O18 86.94(18) . . ?
O26 Dy2 O6 66.25(17) . . ?
O18 Dy2 O6 136.66(17) . . ?
O26 Dy2 O30 96.25(18) . . ?
O18 Dy2 O30 65.53(18) . . ?
O6 Dy2 O30 83.48(19) . . ?
O26 Dy2 O7 129.93(18) . . ?
O18 Dy2 O7 142.27(17) . . ?
O6 Dy2 O7 68.20(17) . . ?
O30 Dy2 O7 98.21(19) . . ?
O26 Dy2 O19 94.76(16) . . ?
O18 Dy2 O19 67.17(16) . . ?
O6 Dy2 O19 143.98(17) . . ?
O30 Dy2 O19 130.58(19) . . ?
O7 Dy2 O19 110.63(17) . . ?
O26 Dy2 O23 166.63(19) . . ?
O18 Dy2 O23 79.84(17) . . ?
O6 Dy2 O23 125.53(17) . . ?
O30 Dy2 O23 80.11(17) . . ?
O7 Dy2 O23 63.44(18) . . ?
O19 Dy2 O23 78.37(16) . . ?
O26 Dy2 O3 78.01(16) . . ?
O18 Dy2 O3 127.28(16) . . ?
O6 Dy2 O3 81.45(17) . . ?
O30 Dy2 O3 164.93(18) . . ?
O7 Dy2 O3 75.79(16) . . ?
O19 Dy2 O3 64.23(16) . . ?
O23 Dy2 O3 108.53(15) . . ?
O26 Dy2 Mn2 33.82(13) . . ?
O18 Dy2 Mn2 118.01(12) . . ?
O6 Dy2 Mn2 33.73(12) . . ?
O30 Dy2 Mn2 96.68(13) . . ?
O7 Dy2 Mn2 96.79(13) . . ?
O19 Dy2 Mn2 117.71(11) . . ?
O23 Dy2 Mn2 158.94(13) . . ?
O3 Dy2 Mn2 70.73(11) . . ?
O26 Dy2 Mn5 98.57(13) . . ?
O18 Dy2 Mn5 33.05(12) . . ?
O6 Dy2 Mn5 115.33(13) . . ?
O30 Dy2 Mn5 33.73(15) . . ?
O7 Dy2 Mn5 119.11(12) . . ?
O19 Dy2 Mn5 96.97(12) . . ?
O23 Dy2 Mn5 71.24(12) . . ?
O3 Dy2 Mn5 160.21(11) . . ?
Mn2 Dy2 Mn5 116.88(3) . . ?
O26 Dy2 Dy1 101.81(12) . . ?
O18 Dy2 Dy1 103.30(11) . . ?
O6 Dy2 Dy1 114.75(12) . . ?
O30 Dy2 Dy1 158.31(13) . . ?
O7 Dy2 Dy1 79.32(12) . . ?
O19 Dy2 Dy1 36.45(12) . . ?
O23 Dy2 Dy1 79.56(11) . . ?
O3 Dy2 Dy1 35.25(11) . . ?
Mn2 Dy2 Dy1 105.01(2) . . ?
Mn5 Dy2 Dy1 129.91(2) . . ?
O26 Dy2 Dy3 155.64(13) . . ?
O18 Dy2 Dy3 112.07(12) . . ?
O6 Dy2 Dy3 104.66(12) . . ?
O30 Dy2 Dy3 105.34(13) . . ?
O7 Dy2 Dy3 36.55(12) . . ?
O19 Dy2 Dy3 79.83(11) . . ?
O23 Dy2 Dy3 34.93(12) . . ?
O3 Dy2 Dy3 78.27(10) . . ?
Mn2 Dy2 Dy3 129.89(2) . . ?
Mn5 Dy2 Dy3 105.64(3) . . ?
Dy1 Dy2 Dy3 60.160(11) . . ?
O27 Dy3 O29 95.10(19) . . ?
O27 Dy3 O22 85.17(18) . . ?
O29 Dy3 O22 66.45(17) . . ?
O27 Dy3 O10 66.00(18) . . ?
O29 Dy3 O10 83.96(19) . . ?
O22 Dy3 O10 136.72(17) . . ?
O27 Dy3 O23 95.93(18) . . ?
O29 Dy3 O23 131.66(19) . . ?
O22 Dy3 O23 67.82(16) . . ?
O10 Dy3 O23 142.75(18) . . ?
O27 Dy3 O11 130.47(19) . . ?
O29 Dy3 O11 96.46(18) . . ?
O22 Dy3 O11 142.95(18) . . ?
O10 Dy3 O11 67.62(17) . . ?
O23 Dy3 O11 110.97(16) . . ?
O27 Dy3 O15 165.57(18) . . ?
O29 Dy3 O15 80.27(18) . . ?
O22 Dy3 O15 80.44(17) . . ?
O10 Dy3 O15 126.44(17) . . ?
O23 Dy3 O15 77.59(16) . . ?
O11 Dy3 O15 63.88(17) . . ?
O27 Dy3 O7 80.09(18) . . ?
O29 Dy3 O7 165.24(18) . . ?
O22 Dy3 O7 126.43(16) . . ?
O10 Dy3 O7 81.33(18) . . ?
O23 Dy3 O7 63.01(17) . . ?
O11 Dy3 O7 76.75(16) . . ?
O15 Dy3 O7 107.60(17) . . ?
O27 Dy3 Mn3 33.86(14) . . ?
O29 Dy3 Mn3 96.61(15) . . ?
O22 Dy3 Mn3 116.88(12) . . ?
O10 Dy3 Mn3 33.57(12) . . ?
O23 Dy3 Mn3 117.56(13) . . ?
O11 Dy3 Mn3 96.90(13) . . ?
O15 Dy3 Mn3 159.75(12) . . ?
O7 Dy3 Mn3 71.59(13) . . ?
O27 Dy3 Mn6 95.86(14) . . ?
O29 Dy3 Mn6 33.99(14) . . ?
O22 Dy3 Mn6 33.36(11) . . ?
O10 Dy3 Mn6 115.37(13) . . ?
O23 Dy3 Mn6 98.02(12) . . ?
O11 Dy3 Mn6 119.23(13) . . ?
O15 Dy3 Mn6 72.63(12) . . ?
O7 Dy3 Mn6 159.73(12) . . ?
Mn3 Dy3 Mn6 115.41(3) . . ?
O27 Dy3 Dy2 104.16(13) . . ?
O29 Dy3 Dy2 157.65(15) . . ?
O22 Dy3 Dy2 103.54(11) . . ?
O10 Dy3 Dy2 114.07(12) . . ?
O23 Dy3 Dy2 36.06(12) . . ?
O11 Dy3 Dy2 79.71(12) . . ?
O15 Dy3 Dy2 78.29(12) . . ?
O7 Dy3 Dy2 34.93(13) . . ?
Mn3 Dy3 Dy2 105.69(2) . . ?
Mn6 Dy3 Dy2 130.55(3) . . ?
O27 Dy3 Dy1 157.21(14) . . ?
O29 Dy3 Dy1 104.37(14) . . ?
O22 Dy3 Dy1 113.27(12) . . ?
O10 Dy3 Dy1 103.96(12) . . ?
O23 Dy3 Dy1 80.01(11) . . ?
O11 Dy3 Dy1 36.53(12) . . ?
O15 Dy3 Dy1 35.09(11) . . ?
O7 Dy3 Dy1 78.11(12) . . ?
Mn3 Dy3 Dy1 129.83(2) . . ?
Mn6 Dy3 Dy1 106.90(3) . . ?
Dy2 Dy3 Dy1 59.867(15) . . ?
O1 Mn1 O2 172.9(2) . . ?
O1 Mn1 O25 91.5(2) . . ?
O2 Mn1 O25 81.6(2) . . ?
O1 Mn1 N1 91.2(3) . . ?
O2 Mn1 N1 95.8(2) . . ?
O25 Mn1 N1 176.6(3) . . ?
O1 Mn1 O12 90.6(2) . . ?
O2 Mn1 O12 90.7(2) . . ?
O25 Mn1 O12 92.5(2) . . ?
N1 Mn1 O12 85.3(3) . . ?
O1 Mn1 O31 92.1(2) . . ?
O2 Mn1 O31 88.2(2) . . ?
O25 Mn1 O31 100.1(2) . . ?
N1 Mn1 O31 81.9(3) . . ?
O12 Mn1 O31 167.0(2) . . ?
O1 Mn1 Dy1 131.26(17) . . ?
O2 Mn1 Dy1 42.21(15) . . ?
O25 Mn1 Dy1 41.47(15) . . ?
N1 Mn1 Dy1 135.4(2) . . ?
O12 Mn1 Dy1 81.84(15) . . ?
O31 Mn1 Dy1 105.71(15) . . ?
O5 Mn2 O6 173.6(3) . . ?
O5 Mn2 O26 92.2(2) . . ?
O6 Mn2 O26 81.4(2) . . ?
O5 Mn2 N2 91.3(3) . . ?
O6 Mn2 N2 95.0(2) . . ?
O26 Mn2 N2 176.3(2) . . ?
O5 Mn2 O4 90.0(2) . . ?
O6 Mn2 O4 89.7(2) . . ?
O26 Mn2 O4 91.7(2) . . ?
N2 Mn2 O4 87.2(2) . . ?
O5 Mn2 O32 87.9(2) . . ?
O6 Mn2 O32 92.8(2) . . ?
O26 Mn2 O32 92.2(2) . . ?
N2 Mn2 O32 89.0(3) . . ?
O4 Mn2 O32 175.7(2) . . ?
O5 Mn2 Dy2 131.79(19) . . ?
O6 Mn2 Dy2 41.93(15) . . ?
O26 Mn2 Dy2 41.19(13) . . ?
N2 Mn2 Dy2 135.09(19) . . ?
O4 Mn2 Dy2 81.67(14) . . ?
O32 Mn2 Dy2 102.50(17) . . ?
O9 Mn3 O10 175.3(2) . . ?
O9 Mn3 O27 93.9(2) . . ?
O10 Mn3 O27 81.4(2) . . ?
O9 Mn3 N3 90.2(3) . . ?
O10 Mn3 N3 94.5(2) . . ?
O27 Mn3 N3 174.8(3) . . ?
O9 Mn3 O8 88.8(2) . . ?
O10 Mn3 O8 91.2(2) . . ?
O27 Mn3 O8 91.4(2) . . ?
N3 Mn3 O8 85.4(2) . . ?
O9 Mn3 O33 90.0(3) . . ?
O10 Mn3 O33 90.6(3) . . ?
O27 Mn3 O33 95.1(2) . . ?
N3 Mn3 O33 88.2(3) . . ?
O8 Mn3 O33 173.5(2) . . ?
O9 Mn3 Dy3 133.43(19) . . ?
O10 Mn3 Dy3 41.94(14) . . ?
O27 Mn3 Dy3 41.35(15) . . ?
N3 Mn3 Dy3 133.8(2) . . ?
O8 Mn3 Dy3 82.01(14) . . ?
O33 Mn3 Dy3 103.44(18) . . ?
O13 Mn4 O14 173.7(3) . . ?
O13 Mn4 O28 92.2(3) . . ?
O14 Mn4 O28 81.5(2) . . ?
O13 Mn4 N4 92.2(3) . . ?
O14 Mn4 N4 94.1(3) . . ?
O28 Mn4 N4 174.9(3) . . ?
O13 Mn4 O34 89.2(3) . . ?
O14 Mn4 O34 90.8(3) . . ?
O28 Mn4 O34 96.1(3) . . ?
N4 Mn4 O34 86.5(3) . . ?
O13 Mn4 O20 92.4(3) . . ?
O14 Mn4 O20 88.5(2) . . ?
O28 Mn4 O20 91.6(2) . . ?
N4 Mn4 O20 85.7(3) . . ?
O34 Mn4 O20 172.1(3) . . ?
O13 Mn4 Dy1 132.5(2) . . ?
O14 Mn4 Dy1 41.49(16) . . ?
O28 Mn4 Dy1 41.55(15) . . ?
N4 Mn4 Dy1 133.6(2) . . ?
O34 Mn4 Dy1 103.2(2) . . ?
O20 Mn4 Dy1 81.38(15) . . ?
O17 Mn5 O18 171.7(2) . . ?
O17 Mn5 O30 91.3(2) . . ?
O18 Mn5 O30 81.2(2) . . ?
O17 Mn5 N5 90.9(3) . . ?
O18 Mn5 N5 96.9(2) . . ?
O30 Mn5 N5 174.7(3) . . ?
O17 Mn5 O24 93.4(3) . . ?
O18 Mn5 O24 90.4(2) . . ?
O30 Mn5 O24 90.8(2) . . ?
N5 Mn5 O24 84.2(2) . . ?
O17 Mn5 O35 92.6(3) . . ?
O18 Mn5 O35 85.4(2) . . ?
O30 Mn5 O35 101.6(2) . . ?
N5 Mn5 O35 83.2(3) . . ?
O24 Mn5 O35 166.1(3) . . ?
O17 Mn5 Dy2 132.2(2) . . ?
O18 Mn5 Dy2 41.16(14) . . ?
O30 Mn5 Dy2 41.70(14) . . ?
N5 Mn5 Dy2 135.1(2) . . ?
O24 Mn5 Dy2 81.74(14) . . ?
O35 Mn5 Dy2 103.36(18) . . ?
O21 Mn6 O22 174.2(3) . . ?
O21 Mn6 O29 92.6(2) . . ?
O22 Mn6 O29 81.9(2) . . ?
O21 Mn6 N6 91.3(3) . . ?
O22 Mn6 N6 94.4(2) . . ?
O29 Mn6 N6 170.5(2) . . ?
O21 Mn6 O36 89.5(2) . . ?
O22 Mn6 O36 88.6(2) . . ?
O29 Mn6 O36 88.9(2) . . ?
N6 Mn6 O36 99.8(3) . . ?
O21 Mn6 O16 91.9(2) . . ?
O22 Mn6 O16 89.8(2) . . ?
O29 Mn6 O16 88.7(2) . . ?
N6 Mn6 O16 82.5(2) . . ?
O36 Mn6 O16 177.3(2) . . ?
O21 Mn6 Dy3 133.2(2) . . ?
O22 Mn6 Dy3 41.72(15) . . ?
O29 Mn6 Dy3 41.38(15) . . ?
N6 Mn6 Dy3 132.77(19) . . ?
O36 Mn6 Dy3 96.07(16) . . ?
O16 Mn6 Dy3 81.26(13) . . ?
C7 N1 C8 117.4(7) . . ?
C7 N1 Mn1 124.4(6) . . ?
C8 N1 Mn1 118.2(5) . . ?
C18 N2 C19 118.6(8) . . ?
C18 N2 Mn2 123.0(7) . . ?
C19 N2 Mn2 118.3(5) . . ?
C29 N3 C30 115.4(7) . . ?
C29 N3 Mn3 123.9(6) . . ?
C30 N3 Mn3 120.0(5) . . ?
C40 N4 C41 118.1(8) . . ?
C40 N4 Mn4 122.1(6) . . ?
C41 N4 Mn4 119.8(6) . . ?
C51 N5 C52 114.9(8) . . ?
C51 N5 Mn5 124.0(7) . . ?
C52 N5 Mn5 121.1(5) . . ?
C62 N6 C63 118.9(7) . . ?
C62 N6 Mn6 121.4(6) . . ?
C63 N6 Mn6 119.3(5) . . ?
O38 N7 O40 119.7(9) . . ?
O38 N7 O39 120.5(9) . . ?
O40 N7 O39 119.8(10) . . ?
O42' N8' O43' 144(4) . . ?
O42' N8' O41' 105(3) . . ?
O43' N8' O41' 110(3) . . ?
O43 N8 O42 113(3) . . ?
O43 N8 O41 153(4) . . ?
O42 N8 O41 93(3) . . ?
O1 C1 C6 122.9(7) . . ?
O1 C1 C2 117.6(7) . . ?
C6 C1 C2 119.5(7) . . ?
C3 C2 C1 118.0(8) . . ?
C4 C3 C2 123.6(9) . . ?
C3 C4 C5 120.0(9) . . ?
C4 C5 C6 119.7(9) . . ?
C1 C6 C7 122.6(8) . . ?
C1 C6 C5 118.9(8) . . ?
C7 C6 C5 118.5(8) . . ?
N1 C7 C6 126.3(8) . . ?
C9 C8 N1 113.1(7) . . ?
C8 C9 C10 111.3(7) . . ?
O2 C10 C11 109.8(6) . . ?
O2 C10 C9 114.8(7) . . ?
C11 C10 C9 110.6(6) . . ?
O4 C11 O3 120.6(7) . . ?
O4 C11 C10 120.1(6) . . ?
O3 C11 C10 119.2(6) . . ?
O5 C12 C17 123.2(7) . . ?
O5 C12 C13 116.3(8) . . ?
C17 C12 C13 120.5(8) . . ?
C12 C13 C14 114.9(10) . . ?
C15 C14 C13 125.4(10) . . ?
C16 C15 C14 116.1(10) . . ?
C15 C16 C17 124.0(11) . . ?
C12 C17 C16 119.1(9) . . ?
C12 C17 C18 124.1(8) . . ?
C16 C17 C18 116.6(9) . . ?
N2 C18 C17 126.8(9) . . ?
N2 C19 C20 113.1(7) . . ?
C19 C20 C21 111.8(8) . . ?
O6 C21 C22 110.9(6) . . ?
O6 C21 C20 114.8(6) . . ?
C22 C21 C20 111.4(7) . . ?
O8 C22 O7 125.4(7) . . ?
O8 C22 C21 116.2(7) . . ?
O7 C22 C21 118.3(7) . . ?
O9 C23 C28 123.0(8) . . ?
O9 C23 C24 117.1(8) . . ?
C28 C23 C24 119.7(9) . . ?
C23 C24 C25 120.8(9) . . ?
C26 C25 C24 117.7(9) . . ?
C27 C26 C25 121.9(9) . . ?
C26 C27 C28 121.8(9) . . ?
C23 C28 C29 123.1(8) . . ?
C23 C28 C27 117.6(8) . . ?
C29 C28 C27 119.2(7) . . ?
N3 C29 C28 124.9(8) . . ?
N3 C30 C31 110.6(7) . . ?
C32 C31 C30 111.0(7) . . ?
O10 C32 C31 113.4(6) . . ?
O10 C32 C33 110.1(6) . . ?
C31 C32 C33 111.6(6) . . ?
O12 C33 O11 127.9(7) . . ?
O12 C33 C32 116.6(7) . . ?
O11 C33 C32 115.5(6) . . ?
O13 C34 C35 119.4(9) . . ?
O13 C34 C39 123.7(9) . . ?
C35 C34 C39 116.8(9) . . ?
C36 C35 C34 123.5(10) . . ?
C35 C36 C37 119.2(10) . . ?
C38 C37 C36 118.5(10) . . ?
C37 C38 C39 123.3(10) . . ?
C38 C39 C34 118.6(9) . . ?
C38 C39 C40 120.5(10) . . ?
C34 C39 C40 120.8(9) . . ?
N4 C40 C39 129.2(9) . . ?
N4 C41 C42 110.1(7) . . ?
C43 C42 C41 111.1(7) . . ?
O14 C43 C44 110.0(6) . . ?
O14 C43 C42 112.7(7) . . ?
C44 C43 C42 112.1(6) . . ?
O15 C44 O16 122.9(8) . . ?
O15 C44 C43 119.9(6) . . ?
O16 C44 C43 117.1(7) . . ?
O17 C45 C50 122.7(8) . . ?
O17 C45 C46 118.4(9) . . ?
C50 C45 C46 118.9(9) . . ?
C47 C46 C45 123.6(11) . . ?
C46 C47 C48 118.4(12) . . ?
C47 C48 C49 119.5(16) . . ?
C50 C49 C48 117.6(15) . . ?
C45 C50 C49 121.7(11) . . ?
C45 C50 C51 124.1(9) . . ?
C49 C50 C51 114.0(11) . . ?
N5 C51 C50 126.5(10) . . ?
N5 C52 C53 111.2(7) . . ?
C54 C53 C52 114.3(7) . . ?
O18 C54 C55 108.5(6) . . ?
O18 C54 C53 111.2(6) . . ?
C55 C54 C53 110.6(6) . . ?
O20 C55 O19 125.1(7) . . ?
O20 C55 C54 115.4(7) . . ?
O19 C55 C54 119.5(7) . . ?
C57 C56 O21 117.4(11) . . ?
C57 C56 C61 121.2(10) . . ?
O21 C56 C61 121.1(8) . . ?
C56 C57 C58 121.7(11) . . ?
C57 C58 C59 117.5(10) . . ?
C60 C59 C58 120.6(10) . . ?
C59 C60 C61 121.8(11) . . ?
C56 C61 C62 124.6(9) . . ?
C56 C61 C60 117.1(9) . . ?
C62 C61 C60 118.3(10) . . ?
N6 C62 C61 126.9(9) . . ?
N6 C63 C64 111.8(7) . . ?
C65 C64 C63 111.7(7) . . ?
O22 C65 C64 114.0(6) . . ?
O22 C65 C66 109.4(6) . . ?
C64 C65 C66 111.3(7) . . ?
O24 C66 O23 123.6(7) . . ?
O24 C66 C65 117.2(7) . . ?
O23 C66 C65 119.1(6) . . ?
O37 C76 O36 125.3(9) . . ?
O37 C76 C77 117.7(8) . . ?
O36 C76 C77 116.7(8) . . ?
C1 O1 Mn1 131.1(5) . . ?
C10 O2 Mn1 128.7(5) . . ?
C10 O2 Dy1 123.6(4) . . ?
Mn1 O2 Dy1 104.0(2) . . ?
C11 O3 Dy1 118.9(4) . . ?
C11 O3 Dy2 133.0(4) . . ?
Dy1 O3 Dy2 107.89(16) . . ?
C11 O4 Mn2 133.3(5) . . ?
C12 O5 Mn2 130.7(6) . . ?
C21 O6 Mn2 129.5(4) . . ?
C21 O6 Dy2 121.2(4) . . ?
Mn2 O6 Dy2 104.3(2) . . ?
C22 O7 Dy2 119.6(5) . . ?
C22 O7 Dy3 131.3(5) . . ?
Dy2 O7 Dy3 108.5(2) . . ?
C22 O8 Mn3 129.5(5) . . ?
C23 O9 Mn3 126.6(5) . . ?
C32 O10 Mn3 130.0(5) . . ?
C32 O10 Dy3 122.7(4) . . ?
Mn3 O10 Dy3 104.5(2) . . ?
C33 O11 Dy3 121.0(5) . . ?
C33 O11 Dy1 129.7(5) . . ?
Dy3 O11 Dy1 108.4(2) . . ?
C33 O12 Mn1 129.2(5) . . ?
C34 O13 Mn4 130.2(6) . . ?
C43 O14 Mn4 130.5(5) . . ?
C43 O14 Dy1 122.1(5) . . ?
Mn4 O14 Dy1 105.5(2) . . ?
C44 O15 Dy1 117.5(4) . . ?
C44 O15 Dy3 133.0(5) . . ?
Dy1 O15 Dy3 108.47(19) . . ?
C44 O16 Mn6 130.0(5) . . ?
C45 O17 Mn5 131.4(6) . . ?
C54 O18 Mn5 127.8(4) . . ?
C54 O18 Dy2 123.6(4) . . ?
Mn5 O18 Dy2 105.8(2) . . ?
C55 O19 Dy2 119.5(5) . . ?
C55 O19 Dy1 131.9(5) . . ?
Dy2 O19 Dy1 108.44(17) . . ?
C55 O20 Mn4 129.7(5) . . ?
C56 O21 Mn6 126.9(6) . . ?
C65 O22 Mn6 129.8(5) . . ?
C65 O22 Dy3 123.3(4) . . ?
Mn6 O22 Dy3 104.9(2) . . ?
C66 O23 Dy3 118.1(4) . . ?
C66 O23 Dy2 132.7(4) . . ?
Dy3 O23 Dy2 109.0(2) . . ?
C66 O24 Mn5 130.3(5) . . ?
C67 O25 Mn1 126.9(8) . . ?
C67 O25 Dy1 126.8(8) . . ?
Mn1 O25 Dy1 104.7(2) . . ?
C68 O26 Mn2 121.5(6) . . ?
C68 O26 Dy2 128.7(5) . . ?
Mn2 O26 Dy2 105.0(2) . . ?
C69 O27 Mn3 124.2(5) . . ?
C69 O27 Dy3 127.2(5) . . ?
Mn3 O27 Dy3 104.8(2) . . ?
C70 O28 Mn4 120.3(5) . . ?
C70 O28 Dy1 124.1(5) . . ?
Mn4 O28 Dy1 104.8(2) . . ?
C72 O29 Mn6 121.1(6) . . ?
C72 O29 Dy3 121.7(5) . . ?
Mn6 O29 Dy3 104.6(2) . . ?
C71 O30 Mn5 123.0(5) . . ?
C71 O30 Dy2 122.6(5) . . ?
Mn5 O30 Dy2 104.6(2) . . ?
C73 O31 Mn1 127.3(6) . . ?
C74 O32 Mn2 128.8(5) . . ?
C75 O35 Mn5 125.8(10) . . ?
C76 O36 Mn6 137.7(6) . . ?

loop_
_geom_bond_atom_site_label_1
_geom_bond_atom_site_label_2
_geom_bond_distance
_geom_bond_site_symmetry_2
_geom_bond_publ_flag
Dy1 O25 2.286(5) . ?
Dy1 O28 2.301(5) . ?
Dy1 O14 2.305(5) . ?
Dy1 O2 2.313(5) . ?
Dy1 O3 2.403(5) . ?
Dy1 O15 2.408(5) . ?
Dy1 O19 2.481(5) . ?
Dy1 O11 2.493(5) . ?
Dy1 Mn1 3.3396(12) . ?
Dy1 Mn4 3.3535(14) . ?
Dy1 Dy2 3.9614(9) . ?
Dy1 Dy3 3.9731(7) . ?
Dy2 O26 2.280(4) . ?
Dy2 O18 2.306(5) . ?
Dy2 O6 2.307(5) . ?
Dy2 O30 2.317(5) . ?
Dy2 O7 2.394(5) . ?
Dy2 O19 2.401(5) . ?
Dy2 O23 2.469(5) . ?
Dy2 O3 2.497(5) . ?
Dy2 Mn2 3.3445(12) . ?
Dy2 Mn5 3.3712(13) . ?
Dy2 Dy3 3.9657(7) . ?
Dy3 O27 2.284(5) . ?
Dy3 O29 2.285(5) . ?
Dy3 O22 2.303(5) . ?
Dy3 O10 2.308(5) . ?
Dy3 O23 2.402(5) . ?
Dy3 O11 2.405(5) . ?
Dy3 O15 2.488(5) . ?
Dy3 O7 2.491(5) . ?
Dy3 Mn3 3.3427(13) . ?
Dy3 Mn6 3.3441(13) . ?
Mn1 O1 1.847(5) . ?
Mn1 O2 1.912(5) . ?
Mn1 O25 1.922(5) . ?
Mn1 N1 2.008(7) . ?
Mn1 O12 2.217(6) . ?
Mn1 O31 2.255(6) . ?
Mn2 O5 1.868(5) . ?
Mn2 O6 1.917(5) . ?
Mn2 O26 1.927(5) . ?
Mn2 N2 2.042(7) . ?
Mn2 O4 2.199(5) . ?
Mn2 O32 2.217(6) . ?
Mn3 O9 1.861(5) . ?
Mn3 O10 1.909(5) . ?
Mn3 O27 1.926(6) . ?
Mn3 N3 1.980(7) . ?
Mn3 O8 2.238(5) . ?
Mn3 O33 2.245(6) . ?
Mn4 O13 1.861(6) . ?
Mn4 O14 1.896(5) . ?
Mn4 O28 1.921(5) . ?
Mn4 N4 2.009(7) . ?
Mn4 O34 2.223(7) . ?
Mn4 O20 2.247(5) . ?
Mn5 O17 1.867(6) . ?
Mn5 O18 1.911(5) . ?
Mn5 O30 1.934(6) . ?
Mn5 N5 2.014(7) . ?
Mn5 O24 2.221(5) . ?
Mn5 O35 2.247(7) . ?
Mn6 O21 1.874(5) . ?
Mn6 O22 1.903(5) . ?
Mn6 O29 1.932(5) . ?
Mn6 N6 2.005(7) . ?
Mn6 O36 2.230(6) . ?
Mn6 O16 2.288(6) . ?
N1 C7 1.287(11) . ?
N1 C8 1.519(11) . ?
N2 C18 1.267(10) . ?
N2 C19 1.505(11) . ?
N3 C29 1.306(10) . ?
N3 C30 1.461(10) . ?
N4 C40 1.312(12) . ?
N4 C41 1.488(12) . ?
N5 C51 1.279(11) . ?
N5 C52 1.503(11) . ?
N6 C62 1.316(11) . ?
N6 C63 1.494(11) . ?
N7 O38 1.206(11) . ?
N7 O40 1.239(11) . ?
N7 O39 1.311(10) . ?
N8' O42' 1.03(3) . ?
N8' O43' 1.07(3) . ?
N8' O41' 1.27(3) . ?
N8 O43 1.07(3) . ?
N8 O42 1.24(4) . ?
N8 O41 1.33(4) . ?
C1 O1 1.318(9) . ?
C1 C6 1.396(11) . ?
C1 C2 1.429(11) . ?
C2 C3 1.379(12) . ?
C3 C4 1.341(14) . ?
C4 C5 1.377(14) . ?
C5 C6 1.442(11) . ?
C6 C7 1.441(12) . ?
C8 C9 1.494(12) . ?
C9 C10 1.513(12) . ?
C10 O2 1.410(9) . ?
C10 C11 1.484(10) . ?
C11 O4 1.245(8) . ?
C11 O3 1.309(8) . ?
C12 O5 1.310(9) . ?
C12 C17 1.367(13) . ?
C12 C13 1.430(12) . ?
C13 C14 1.454(14) . ?
C14 C15 1.365(16) . ?
C15 C16 1.335(14) . ?
C16 C17 1.439(11) . ?
C17 C18 1.442(13) . ?
C19 C20 1.508(12) . ?
C20 C21 1.529(11) . ?
C21 O6 1.435(8) . ?
C21 C22 1.508(10) . ?
C22 O8 1.245(9) . ?
C22 O7 1.288(9) . ?
C23 O9 1.332(10) . ?
C23 C28 1.376(12) . ?
C23 C24 1.402(12) . ?
C24 C25 1.419(13) . ?
C25 C26 1.387(15) . ?
C26 C27 1.313(13) . ?
C27 C28 1.452(11) . ?
C28 C29 1.422(11) . ?
C30 C31 1.528(11) . ?
C31 C32 1.519(11) . ?
C32 O10 1.413(8) . ?
C32 C33 1.581(11) . ?
C33 O12 1.209(9) . ?
C33 O11 1.276(9) . ?
C34 O13 1.337(11) . ?
C34 C35 1.387(14) . ?
C34 C39 1.408(14) . ?
C35 C36 1.313(14) . ?
C36 C37 1.419(15) . ?
C37 C38 1.318(14) . ?
C38 C39 1.371(13) . ?
C39 C40 1.435(13) . ?
C41 C42 1.514(12) . ?
C42 C43 1.510(11) . ?
C43 O14 1.411(8) . ?
C43 C44 1.473(11) . ?
C44 O15 1.282(10) . ?
C44 O16 1.287(9) . ?
C45 O17 1.303(11) . ?
C45 C50 1.372(13) . ?
C45 C46 1.409(12) . ?
C46 C47 1.340(14) . ?
C47 C48 1.44(2) . ?
C48 C49 1.45(2) . ?
C49 C50 1.414(19) . ?
C50 C51 1.421(14) . ?
C52 C53 1.541(11) . ?
C53 C54 1.524(11) . ?
C54 O18 1.430(8) . ?
C54 C55 1.510(11) . ?
C55 O20 1.248(9) . ?
C55 O19 1.274(9) . ?
C56 C57 1.353(13) . ?
C56 O21 1.360(11) . ?
C56 C61 1.385(15) . ?
C57 C58 1.406(14) . ?
C58 C59 1.426(17) . ?
C59 C60 1.324(17) . ?
C60 C61 1.447(13) . ?
C61 C62 1.414(13) . ?
C63 C64 1.504(11) . ?
C64 C65 1.502(11) . ?
C65 O22 1.415(9) . ?
C65 C66 1.512(10) . ?
C66 O24 1.261(9) . ?
C66 O23 1.306(9) . ?
C67 O25 1.322(17) . ?
C68 O26 1.399(11) . ?
C69 O27 1.402(9) . ?
C70 O28 1.424(9) . ?
C71 O30 1.416(10) . ?
C72 O29 1.437(11) . ?
C73 O31 1.352(11) . ?
C74 O32 1.370(11) . ?
C75 O35 1.43(2) . ?
C76 O37 1.223(10) . ?
C76 O36 1.236(10) . ?
C76 C77 1.556(13) . ?
